data_4116411
loop_
_publ_author_name
'Mary K. Ellison'
'W. Robert Scheidt'

_publ_section_title
;
 Synthesis, Molecular Structures, and Properties of Six-Coordinate
 [Fe(OEP)(L)(NO)]+ Derivatives: Elusive Nitrosyl Ferric Porphyrins
;
_journal_name_full 'Journal of the American Chemical Society'
_journal_page_first 5210
_journal_page_last 5219
_journal_paper_doi 10.1021/ja984308q
_journal_volume 121
_journal_year 1999
_chemical_formula_sum 'C43 H50 Cl Fe N7 O5'
_chemical_formula_weight 836.20
_chemical_name_systematic
;
 ?
;
_space_group_IT_number 14
_symmetry_cell_setting monoclinic
_symmetry_space_group_name_Hall '-P 2yn'
_symmetry_space_group_name_H-M 'P 1 21/n 1'
_atom_sites_solution_hydrogens geom
_atom_sites_solution_primary direct
_atom_sites_solution_secondary difmap
_audit_creation_method SHELXL-97
_cell_angle_alpha 90.00
_cell_angle_beta 96.430(5)
_cell_angle_gamma 90.00
_cell_formula_units_Z 4
_cell_length_a 10.1175(4)
_cell_length_b 13.1764(9)
_cell_length_c 29.975(3)
_cell_measurement_reflns_used 250
_cell_measurement_temperature 130(2)
_cell_measurement_theta_max 20.5
_cell_measurement_theta_min -20.5
_cell_volume 3970.9(5)
_computing_cell_refinement MADNES
_computing_data_collection MADNES
_computing_data_reduction 'MADNES (Messerschmitt & Pflugrath, 1987)'
_computing_molecular_graphics 'ORTEPIII (Burnett, Johnson, 1996)'
_computing_publication_material SHELXL-97
_computing_structure_refinement 'SHELXL-97 (Sheldrick, 1997)'
_computing_structure_solution 'SHELXS-97 (Sheldrick, 1990)'
_diffrn_ambient_temperature 130(2)
_diffrn_measured_fraction_theta_full 0.848
_diffrn_measured_fraction_theta_max 0.848
_diffrn_measurement_device_type 'Enraf-Nonius FAST area-detector'
_diffrn_measurement_method 'ellipsoid-mask fitting'
_diffrn_radiation_monochromator graphite
_diffrn_radiation_source 'rotating anode'
_diffrn_radiation_type MoK\a
_diffrn_radiation_wavelength 0.71073
_diffrn_reflns_av_R_equivalents 0.0852
_diffrn_reflns_av_sigmaI/netI 0.0598
_diffrn_reflns_limit_h_max 13
_diffrn_reflns_limit_h_min -11
_diffrn_reflns_limit_k_max 11
_diffrn_reflns_limit_k_min -17
_diffrn_reflns_limit_l_max 38
_diffrn_reflns_limit_l_min -38
_diffrn_reflns_number 23740
_diffrn_reflns_theta_full 28.39
_diffrn_reflns_theta_max 28.39
_diffrn_reflns_theta_min 2.06
_diffrn_standards_decay_% 'no measurable crystal decay'
_exptl_absorpt_coefficient_mu 0.503
_exptl_absorpt_correction_type none
_exptl_crystal_colour 'dark purple'
_exptl_crystal_density_diffrn 1.399
_exptl_crystal_description 'square plate'
_exptl_crystal_F_000 1760
_exptl_crystal_size_max 0.46
_exptl_crystal_size_mid 0.43
_exptl_crystal_size_min 0.10
_refine_diff_density_max
;
1.182; nearest atom is CB6 at 1.06 \%A
;
_refine_diff_density_min -0.778
_refine_diff_density_rms 0.107
_refine_ls_extinction_coef 0.0064(7)
_refine_ls_extinction_expression Fc^*^=kFc[1+0.001xFc^2^\l^3^/sin(2\q)]^-1/4^
_refine_ls_extinction_method SHELXL
_refine_ls_goodness_of_fit_ref 1.081
_refine_ls_hydrogen_treatment mixed
_refine_ls_matrix_type full
_refine_ls_number_parameters 574
_refine_ls_number_reflns 8813
_refine_ls_number_restraints 6
_refine_ls_restrained_S_all 1.081
_refine_ls_R_factor_all 0.0912
_refine_ls_R_factor_gt 0.0806
_refine_ls_shift/su_max 0.002
_refine_ls_shift/su_mean 0.000
_refine_ls_structure_factor_coef Fsqd
_refine_ls_weighting_details 'w=1/[\s^2^(Fo^2^)+(0.0757P)^2^+13.7687P] where P=(Fo^2^+2Fc^2^)/3'
_refine_ls_weighting_scheme calc
_refine_ls_wR_factor_gt 0.1943
_refine_ls_wR_factor_ref 0.2020
_reflns_number_gt 7641
_reflns_number_total 8813
_reflns_threshold_expression >2sigma(I)
_cod_data_source_file ja984308q_3.cif
_cod_data_source_block sd:feoepnoizclo4
_cod_depositor_comments
;
The following automatic conversions were performed:

'_refine_ls_weighting_scheme' value 'calc
w=1/[\s^2^(Fo^2^)+(0.0757P)^2^+13.7687P] where P=(Fo^2^+2Fc^2^)/3'
was changed to 'calc'. New tag '_refine_ls_weighting_details' was
created. The value of the new tag was set to
'w=1/[\s^2^(Fo^2^)+(0.0757P)^2^+13.7687P] where P=(Fo^2^+2Fc^2^)/3'.

Automatic conversion script
Id: cif_fix_values 3143 2015-03-26 13:38:13Z robertas 
;
_cod_database_code 4116411

loop_
_symmetry_equiv_pos_as_xyz
'x, y, z'
'-x+1/2, y+1/2, -z+1/2'
'-x, -y, -z'
'x-1/2, -y-1/2, z-1/2'

loop_
_atom_site_label
_atom_site_type_symbol
_atom_site_fract_x
_atom_site_fract_y
_atom_site_fract_z
_atom_site_U_iso_or_equiv
_atom_site_adp_type
_atom_site_occupancy
_atom_site_calc_flag
_atom_site_refinement_flags
_atom_site_disorder_assembly
_atom_site_disorder_group
Fe1 Fe 0.39197(5) 0.23083(4) 0.147358(15) 0.01656(16) Uani 1 d . . .
N1 N 0.3408(3) 0.1491(2) 0.09189(9) 0.0167(5) Uani 1 d . . .
N2 N 0.4337(3) 0.1032(2) 0.18180(9) 0.0189(6) Uani 1 d . . .
N3 N 0.4613(3) 0.3129(2) 0.20101(10) 0.0232(6) Uani 1 d . . .
N4 N 0.3630(3) 0.3586(2) 0.11210(9) 0.0190(6) Uani 1 d . . .
N5 N 0.2420(3) 0.2335(2) 0.16249(10) 0.0221(6) Uani 1 d . . .
O1 O 0.1395(3) 0.2356(3) 0.17455(11) 0.0406(7) Uani 1 d . . .
N6 N 0.5778(3) 0.2234(2) 0.12987(10) 0.0198(6) Uani 1 d . . .
C1 C 0.7628(4) 0.2744(3) 0.10396(12) 0.0236(7) Uani 1 d . . .
C2 C 0.8649(4) 0.3307(3) 0.08721(15) 0.0336(9) Uani 1 d . . .
H2 H 0.8596 0.4022 0.0835 0.040 Uiso 1 calc R . .
C3 C 0.9725(4) 0.2761(4) 0.07653(16) 0.0407(11) Uani 1 d . . .
H3 H 1.0434 0.3112 0.0650 0.049 Uiso 1 calc R . .
C4 C 0.9818(4) 0.1705(4) 0.08193(14) 0.0360(10) Uani 1 d . . .
H4 H 1.0581 0.1361 0.0738 0.043 Uiso 1 calc R . .
C5 C 0.8839(4) 0.1162(3) 0.09858(13) 0.0288(8) Uani 1 d . . .
H5 H 0.8916 0.0449 0.1028 0.035 Uiso 1 calc R . .
C6 C 0.7706(3) 0.1695(3) 0.10941(11) 0.0211(7) Uani 1 d . . .
C7 C 0.6507(3) 0.1422(3) 0.12576(12) 0.0227(7) Uani 1 d . . .
H7 H 0.6261 0.0750 0.1328 0.027 Uiso 1 calc R . .
N7 N 0.6451(3) 0.3047(2) 0.11658(10) 0.0219(6) Uani 1 d . . .
H7A H 0.6165 0.3678 0.1162 0.026 Uiso 1 calc R . .
CM1 C 0.3476(4) -0.0205(3) 0.12500(11) 0.0209(7) Uani 1 d . . .
HM1 H 0.3262 -0.0899 0.1196 0.025 Uiso 1 calc R . .
CM2 C 0.5381(4) 0.1758(3) 0.25274(13) 0.0320(9) Uani 1 d . . .
HM2 H 0.5870 0.1604 0.2809 0.038 Uiso 1 calc R . .
CM3 C 0.3913(5) 0.4811(3) 0.17390(14) 0.0340(9) Uani 1 d . . .
HM3 H 0.3799 0.5499 0.1822 0.041 Uiso 1 calc R . .
CM4 C 0.3106(3) 0.2866(3) 0.03685(12) 0.0217(7) Uani 1 d . . .
HM4 H 0.2967 0.3018 0.0057 0.026 Uiso 1 calc R . .
C(A1 C 0.3148(3) 0.1859(3) 0.04935(11) 0.0189(7) Uani 1 d . . .
C(A2 C 0.3245(3) 0.0460(3) 0.08934(11) 0.0178(6) Uani 1 d . . .
C(A3 C 0.3999(4) 0.0068(3) 0.16828(12) 0.0216(7) Uani 1 d . . .
C(A4 C 0.4933(4) 0.0953(3) 0.22571(12) 0.0256(8) Uani 1 d . . .
C(A5 C 0.5174(4) 0.2771(3) 0.24212(13) 0.0308(8) Uani 1 d . . .
C(A6 C 0.4437(4) 0.4153(3) 0.20687(14) 0.0305(8) Uani 1 d . . .
C(A7 C 0.3539(4) 0.4548(3) 0.12944(13) 0.0258(8) Uani 1 d . . .
C(A8 C 0.3251(3) 0.3670(3) 0.06668(12) 0.0206(7) Uani 1 d . . .
CB1 C 0.2820(3) 0.1024(3) 0.01855(11) 0.0210(7) Uani 1 d . . .
CB2 C 0.2861(3) 0.0162(3) 0.04316(11) 0.0211(7) Uani 1 d . . .
CB3 C 0.4385(4) -0.0644(3) 0.20394(12) 0.0261(8) Uani 1 d . . .
CB4 C 0.4954(4) -0.0089(3) 0.23947(13) 0.0296(8) Uani 1 d . . .
CB5 C 0.5361(4) 0.3593(3) 0.27440(14) 0.0314(9) Uani 1 d . . .
CB6 C 0.4891(4) 0.4448(3) 0.25267(14) 0.0333(9) Uani 1 d . . .
CB7 C 0.3111(4) 0.5252(3) 0.09390(13) 0.0252(8) Uani 1 d . . .
CB8 C 0.2954(4) 0.4708(3) 0.05510(12) 0.0236(7) Uani 1 d . . .
C11 C 0.2435(4) 0.1137(3) -0.03087(12) 0.0276(8) Uani 1 d . . .
H11A H 0.2672 0.0509 -0.0463 0.033 Uiso 1 calc R . .
H11B H 0.2943 0.1704 -0.0423 0.033 Uiso 1 calc R . .
C12 C 0.0942(5) 0.1341(4) -0.04189(14) 0.0404(11) Uani 1 d . . .
H12A H 0.0723 0.1390 -0.0745 0.061 Uiso 1 calc R . .
H12B H 0.0712 0.1979 -0.0278 0.061 Uiso 1 calc R . .
H12C H 0.0436 0.0783 -0.0304 0.061 Uiso 1 calc R . .
C21 C 0.2627(4) -0.0911(3) 0.02696(12) 0.0247(7) Uani 1 d . . .
H21A H 0.1956 -0.0907 0.0002 0.030 Uiso 1 calc R . .
H21B H 0.2259 -0.1310 0.0507 0.030 Uiso 1 calc R . .
C22 C 0.3883(5) -0.1426(4) 0.01489(17) 0.0398(10) Uani 1 d . . .
H22A H 0.3659 -0.2096 0.0020 0.060 Uiso 1 calc R . .
H22B H 0.4513 -0.1504 0.0420 0.060 Uiso 1 calc R . .
H22C H 0.4287 -0.1011 -0.0071 0.060 Uiso 1 calc R . .
C31 C 0.4168(4) -0.1766(3) 0.20126(14) 0.0322(9) Uani 1 d . . .
H31A H 0.4809 -0.2105 0.2239 0.039 Uiso 1 calc R . .
H31B H 0.4342 -0.2009 0.1712 0.039 Uiso 1 calc R . .
C32 C 0.2767(5) -0.2059(4) 0.20937(16) 0.0424(11) Uani 1 d . . .
H32A H 0.2682 -0.2800 0.2088 0.064 Uiso 1 calc R . .
H32B H 0.2132 -0.1763 0.1859 0.064 Uiso 1 calc R . .
H32C H 0.2582 -0.1804 0.2387 0.064 Uiso 1 calc R . .
C41A C 0.535(4) -0.049(4) 0.2856(16) 0.031(5) Uani 0.50 d P A 1
H41A H 0.4801 -0.1095 0.2911 0.037 Uiso 0.50 calc PR A 1
H41B H 0.5204 0.0029 0.3083 0.037 Uiso 0.50 calc PR A 1
C42A C 0.6812(9) -0.0785(8) 0.2893(3) 0.039(2) Uani 0.50 d P A 1
H42A H 0.7354 -0.0172 0.2878 0.058 Uiso 0.50 calc PR A 1
H42B H 0.6965 -0.1238 0.2644 0.058 Uiso 0.50 calc PR A 1
H42C H 0.7061 -0.1133 0.3179 0.058 Uiso 0.50 calc PR A 1
C41B C 0.563(4) -0.044(4) 0.2845(16) 0.031(5) Uani 0.50 d P A 2
H41C H 0.6442 -0.0041 0.2934 0.037 Uiso 0.50 calc PR A 2
H41D H 0.5862 -0.1168 0.2836 0.037 Uiso 0.50 calc PR A 2
C42B C 0.4577(15) -0.0254(8) 0.3173(3) 0.060(3) Uani 0.50 d P A 2
H42D H 0.3741 -0.0585 0.3058 0.089 Uiso 0.50 calc PR A 2
H42E H 0.4428 0.0477 0.3201 0.089 Uiso 0.50 calc PR A 2
H42F H 0.4897 -0.0536 0.3468 0.089 Uiso 0.50 calc PR A 2
C51 C 0.5941(5) 0.3491(4) 0.32336(15) 0.0393(10) Uani 1 d . . .
H51A H 0.5489 0.3976 0.3418 0.047 Uiso 1 calc R . .
H51B H 0.5764 0.2797 0.3340 0.047 Uiso 1 calc R . .
C52 C 0.7409(5) 0.3686(5) 0.3301(2) 0.0544(14) Uani 1 d . . .
H52A H 0.7725 0.3650 0.3622 0.082 Uiso 1 calc R . .
H52B H 0.7593 0.4362 0.3187 0.082 Uiso 1 calc R . .
H52C H 0.7868 0.3173 0.3138 0.082 Uiso 1 calc R . .
C61 C 0.4833(6) 0.5511(4) 0.27216(16) 0.0458(11) Uani 1 d . . .
H61A H 0.4048 0.5869 0.2569 0.055 Uiso 1 calc R . .
H61B H 0.4715 0.5459 0.3044 0.055 Uiso 1 calc R . .
C62 C 0.6044(6) 0.6121(4) 0.26729(19) 0.0520(13) Uani 1 d . . .
H62A H 0.5975 0.6779 0.2821 0.078 Uiso 1 calc R . .
H62B H 0.6125 0.6228 0.2354 0.078 Uiso 1 calc R . .
H62C H 0.6830 0.5759 0.2812 0.078 Uiso 1 calc R . .
C71 C 0.2910(5) 0.6373(3) 0.09990(16) 0.0369(10) Uani 1 d . . .
H71A H 0.3474 0.6601 0.1272 0.044 Uiso 1 calc R . .
H71B H 0.3211 0.6737 0.0739 0.044 Uiso 1 calc R . .
C72 C 0.1496(6) 0.6661(5) 0.1040(3) 0.076(2) Uani 1 d . . .
H72A H 0.1454 0.7378 0.1123 0.114 Uiso 1 calc R . .
H72B H 0.1154 0.6243 0.1272 0.114 Uiso 1 calc R . .
H72C H 0.0956 0.6548 0.0752 0.114 Uiso 1 calc R . .
C81A C 0.2301(10) 0.5008(9) 0.0078(4) 0.029(2) Uani 0.50 d PU B 1
H81A H 0.2434 0.5745 0.0036 0.034 Uiso 0.50 calc PR B 1
H81B H 0.2773 0.4650 -0.0148 0.034 Uiso 0.50 calc PR B 1
C82A C 0.0799(8) 0.4776(7) -0.0019(3) 0.0347(19) Uani 0.50 d P B 1
H82A H 0.0660 0.4040 -0.0014 0.052 Uiso 0.50 calc PR B 1
H82B H 0.0462 0.5043 -0.0315 0.052 Uiso 0.50 calc PR B 1
H82C H 0.0322 0.5097 0.0211 0.052 Uiso 0.50 calc PR B 1
C81B C 0.2837(10) 0.5206(8) 0.0102(4) 0.025(2) Uani 0.50 d PU B 2
H81C H 0.2269 0.5816 0.0110 0.030 Uiso 0.50 calc PR B 2
H81D H 0.2389 0.4734 -0.0123 0.030 Uiso 0.50 calc PR B 2
C82B C 0.4163(8) 0.5517(7) -0.0046(3) 0.0329(18) Uani 0.50 d P B 2
H82D H 0.4583 0.6026 0.0162 0.049 Uiso 0.50 calc PR B 2
H82E H 0.4022 0.5804 -0.0349 0.049 Uiso 0.50 calc PR B 2
H82F H 0.4743 0.4921 -0.0046 0.049 Uiso 0.50 calc PR B 2
Cl1 Cl 0.69067(11) 0.61147(7) 0.11350(3) 0.0344(3) Uani 1 d . . .
O2 O 0.6297(10) 0.6397(5) 0.1528(2) 0.086(2) Uani 0.75 d P C 1
O2 O 0.743(3) 0.6265(18) 0.1573(5) 0.080(6) Uani 0.25 d P C 2
O3 O 0.6471(5) 0.5114(3) 0.10176(16) 0.0742(14) Uani 1 d . . .
O4 O 0.6302(7) 0.6782(4) 0.0822(2) 0.110(2) Uani 1 d . . .
O5 O 0.8236(8) 0.6162(9) 0.1233(8) 0.099(7) Uani 0.67(3) d P C 1
O5 O 0.814(3) 0.6315(15) 0.0906(13) 0.095(9) Uani 0.33(3) d P C 2

loop_
_atom_site_aniso_label
_atom_site_aniso_U_11
_atom_site_aniso_U_22
_atom_site_aniso_U_33
_atom_site_aniso_U_23
_atom_site_aniso_U_13
_atom_site_aniso_U_12
Fe1 0.0184(3) 0.0152(2) 0.0160(2) 0.00180(17) 0.00156(18) 0.00011(17)
N1 0.0170(13) 0.0190(14) 0.0138(12) 0.0031(10) 0.0010(10) 0.0000(10)
N2 0.0256(15) 0.0168(14) 0.0138(13) 0.0008(10) 0.0001(11) -0.0021(11)
N3 0.0269(15) 0.0188(14) 0.0216(15) 0.0017(11) -0.0071(12) -0.0005(12)
N4 0.0219(14) 0.0175(14) 0.0175(13) 0.0028(11) 0.0012(11) -0.0007(11)
N5 0.0291(16) 0.0210(14) 0.0171(13) -0.0008(11) 0.0061(12) -0.0004(12)
O1 0.0305(16) 0.0500(19) 0.0445(18) -0.0063(15) 0.0181(14) 0.0007(14)
N6 0.0192(14) 0.0193(14) 0.0206(14) 0.0051(11) 0.0011(11) -0.0002(11)
C1 0.0200(16) 0.0315(19) 0.0188(16) 0.0052(14) 0.0000(13) -0.0010(14)
C2 0.0250(19) 0.034(2) 0.042(2) 0.0125(18) 0.0055(17) -0.0050(16)
C3 0.025(2) 0.058(3) 0.040(2) 0.011(2) 0.0094(18) -0.006(2)
C4 0.0195(18) 0.056(3) 0.033(2) -0.0015(19) 0.0064(16) 0.0043(18)
C5 0.0237(18) 0.036(2) 0.0259(19) -0.0024(16) -0.0010(15) 0.0061(16)
C6 0.0170(16) 0.0283(18) 0.0174(16) 0.0014(13) -0.0002(13) -0.0002(13)
C7 0.0201(16) 0.0197(16) 0.0286(18) 0.0035(14) 0.0044(14) 0.0018(13)
N7 0.0227(15) 0.0178(14) 0.0258(15) 0.0039(12) 0.0046(12) -0.0021(12)
CM1 0.0254(17) 0.0181(16) 0.0194(16) 0.0014(13) 0.0035(13) -0.0040(13)
CM2 0.045(2) 0.027(2) 0.0213(18) 0.0026(15) -0.0082(17) 0.0047(17)
CM3 0.047(2) 0.0155(17) 0.036(2) -0.0014(15) -0.0081(19) 0.0029(16)
CM4 0.0211(16) 0.0249(18) 0.0201(16) 0.0076(13) 0.0065(13) 0.0068(13)
C(A1 0.0168(15) 0.0211(16) 0.0195(16) 0.0023(13) 0.0046(13) 0.0027(12)
C(A2 0.0145(14) 0.0200(16) 0.0195(15) -0.0017(12) 0.0040(12) -0.0011(12)
C(A3 0.0261(17) 0.0176(16) 0.0218(17) 0.0051(13) 0.0053(14) -0.0007(13)
C(A4 0.037(2) 0.0184(17) 0.0210(17) 0.0056(13) 0.0019(15) 0.0065(15)
C(A5 0.042(2) 0.0231(19) 0.0262(19) 0.0003(15) -0.0012(17) -0.0013(16)
C(A6 0.041(2) 0.0189(17) 0.029(2) -0.0015(15) -0.0063(17) 0.0006(16)
C(A7 0.0290(19) 0.0158(16) 0.0319(19) 0.0040(14) 0.0011(15) 0.0000(14)
C(A8 0.0213(16) 0.0208(16) 0.0209(16) 0.0048(13) 0.0078(13) 0.0040(13)
CB1 0.0173(15) 0.0274(18) 0.0185(16) -0.0031(13) 0.0023(13) 0.0007(13)
CB2 0.0197(16) 0.0257(18) 0.0180(16) -0.0023(13) 0.0027(13) -0.0003(13)
CB3 0.036(2) 0.0176(17) 0.0251(18) 0.0050(14) 0.0075(15) 0.0013(15)
CB4 0.044(2) 0.0206(18) 0.0232(18) 0.0028(14) -0.0017(16) 0.0015(16)
CB5 0.036(2) 0.029(2) 0.029(2) -0.0020(16) 0.0028(17) 0.0000(17)
CB6 0.042(2) 0.030(2) 0.0271(19) -0.0029(16) -0.0017(17) -0.0007(17)
CB7 0.0229(17) 0.0186(17) 0.034(2) 0.0065(14) 0.0023(15) 0.0042(14)
CB8 0.0227(17) 0.0225(17) 0.0269(18) 0.0079(14) 0.0081(14) 0.0065(14)
C11 0.033(2) 0.032(2) 0.0187(17) -0.0008(14) 0.0032(15) 0.0033(16)
C12 0.038(2) 0.054(3) 0.027(2) -0.0035(19) -0.0035(18) 0.015(2)
C21 0.0252(18) 0.0244(18) 0.0237(17) -0.0038(14) 0.0001(14) -0.0014(14)
C22 0.038(2) 0.033(2) 0.050(3) -0.006(2) 0.012(2) 0.0059(19)
C31 0.046(2) 0.0177(18) 0.032(2) 0.0062(15) 0.0006(18) 0.0004(16)
C32 0.054(3) 0.033(2) 0.040(2) 0.0088(19) 0.008(2) -0.006(2)
C41A 0.043(14) 0.025(4) 0.023(3) 0.008(3) -0.008(8) -0.001(7)
C42A 0.046(5) 0.047(5) 0.022(4) 0.012(4) -0.001(4) 0.011(4)
C41B 0.043(14) 0.025(4) 0.023(3) 0.008(3) -0.008(8) -0.001(7)
C42B 0.119(11) 0.039(5) 0.024(4) 0.007(4) 0.020(6) -0.007(6)
C51 0.048(3) 0.032(2) 0.039(2) -0.0052(18) 0.010(2) -0.0020(19)
C52 0.048(3) 0.054(3) 0.058(3) 0.016(3) -0.006(2) -0.004(2)
C61 0.061(3) 0.040(3) 0.034(2) -0.003(2) -0.003(2) 0.007(2)
C62 0.069(4) 0.030(2) 0.053(3) 0.004(2) -0.012(3) -0.003(2)
C71 0.049(3) 0.0171(18) 0.043(2) 0.0048(16) -0.002(2) 0.0078(17)
C72 0.056(4) 0.041(3) 0.124(6) -0.022(4) -0.019(4) 0.026(3)
C81A 0.034(6) 0.026(5) 0.025(4) 0.013(4) 0.001(5) 0.001(4)
C82A 0.028(4) 0.040(5) 0.035(4) 0.015(4) -0.006(3) -0.002(3)
C81B 0.032(6) 0.020(5) 0.022(4) 0.005(3) -0.001(5) 0.006(4)
C82B 0.035(4) 0.040(5) 0.024(4) 0.009(3) 0.004(3) -0.007(4)
Cl1 0.0482(6) 0.0222(5) 0.0314(5) 0.0017(4) -0.0019(4) -0.0048(4)
O2 0.140(7) 0.073(4) 0.048(3) -0.025(3) 0.032(4) -0.016(5)
O2 0.095(15) 0.120(18) 0.019(7) -0.010(8) -0.027(9) 0.018(14)
O3 0.111(4) 0.0239(18) 0.097(3) -0.0113(19) 0.048(3) -0.019(2)
O4 0.141(5) 0.064(3) 0.115(4) 0.045(3) -0.036(4) -0.004(3)
O5 0.037(4) 0.109(8) 0.149(17) -0.005(8) 0.001(5) -0.006(4)
O5 0.099(14) 0.092(13) 0.11(2) 0.021(11) 0.071(13) -0.010(10)

loop_
_atom_type_symbol
_atom_type_description
_atom_type_scat_dispersion_real
_atom_type_scat_dispersion_imag
_atom_type_scat_source
C C 0.0033 0.0016 'International Tables Vol C Tables 4.2.6.8 and 6.1.1.4'
H H 0.0000 0.0000 'International Tables Vol C Tables 4.2.6.8 and 6.1.1.4'
N N 0.0061 0.0033 'International Tables Vol C Tables 4.2.6.8 and 6.1.1.4'
O O 0.0106 0.0060 'International Tables Vol C Tables 4.2.6.8 and 6.1.1.4'
Cl Cl 0.1484 0.1585 'International Tables Vol C Tables 4.2.6.8 and 6.1.1.4'
Fe Fe 0.3463 0.8444 'International Tables Vol C Tables 4.2.6.8 and 6.1.1.4'

loop_
_geom_angle_atom_site_label_1
_geom_angle_atom_site_label_2
_geom_angle_atom_site_label_3
_geom_angle
N5 Fe1 N4 92.48(14)
N5 Fe1 N2 91.36(14)
N4 Fe1 N2 176.15(12)
N5 Fe1 N3 91.05(14)
N4 Fe1 N3 89.27(12)
N2 Fe1 N3 90.26(12)
N5 Fe1 N1 94.61(13)
N4 Fe1 N1 90.27(12)
N2 Fe1 N1 89.81(11)
N3 Fe1 N1 174.33(12)
N5 Fe1 N6 178.17(14)
N4 Fe1 N6 89.36(12)
N2 Fe1 N6 86.81(12)
N3 Fe1 N6 88.95(13)
N1 Fe1 N6 85.40(12)
C(A1 N1 C(A2 107.0(3)
C(A1 N1 Fe1 126.3(2)
C(A2 N1 Fe1 126.8(2)
C(A3 N2 C(A4 106.2(3)
C(A3 N2 Fe1 126.8(2)
C(A4 N2 Fe1 126.8(2)
C(A6 N3 C(A5 105.5(3)
C(A6 N3 Fe1 126.5(3)
C(A5 N3 Fe1 127.3(3)
C(A8 N4 C(A7 106.0(3)
C(A8 N4 Fe1 126.9(2)
C(A7 N4 Fe1 126.1(2)
O1 N5 Fe1 177.6(3)
C7 N6 N7 108.1(3)
C7 N6 Fe1 128.0(2)
N7 N6 Fe1 123.7(2)
N7 C1 C6 107.5(3)
N7 C1 C2 130.5(4)
C6 C1 C2 122.0(4)
C3 C2 C1 116.1(4)
C2 C3 C4 122.5(4)
C5 C4 C3 121.4(4)
C4 C5 C6 117.7(4)
C1 C6 C7 104.7(3)
C1 C6 C5 120.2(3)
C7 C6 C5 135.1(4)
N6 C7 C6 109.9(3)
C1 N7 N6 109.7(3)
C(A2 CM1 C(A3 124.8(3)
C(A4 CM2 C(A5 125.1(4)
C(A6 CM3 C(A7 125.1(4)
C(A1 CM4 C(A8 124.3(3)
N1 C(A1 CM4 126.5(3)
N1 C(A1 CB1 109.4(3)
CM4 C(A1 CB1 124.0(3)
N1 C(A2 CM1 125.2(3)
N1 C(A2 CB2 109.9(3)
CM1 C(A2 CB2 124.8(3)
N2 C(A3 CM1 125.0(3)
N2 C(A3 CB3 110.3(3)
CM1 C(A3 CB3 124.5(3)
CM2 C(A4 N2 125.3(3)
CM2 C(A4 CB4 125.0(3)
N2 C(A4 CB4 109.6(3)
N3 C(A5 CM2 124.9(4)
N3 C(A5 CB5 110.5(3)
CM2 C(A5 CB5 124.2(4)
CM3 C(A6 N3 124.9(4)
CM3 C(A6 CB6 124.6(4)
N3 C(A6 CB6 110.6(3)
N4 C(A7 CM3 124.7(3)
N4 C(A7 CB7 109.9(3)
CM3 C(A7 CB7 125.2(3)
N4 C(A8 CM4 125.1(3)
N4 C(A8 CB8 110.1(3)
CM4 C(A8 CB8 124.7(3)
CB2 CB1 C(A1 107.4(3)
CB2 CB1 C11 127.7(3)
C(A1 CB1 C11 124.8(3)
CB1 CB2 C(A2 106.4(3)
CB1 CB2 C21 128.2(3)
C(A2 CB2 C21 125.3(3)
CB4 CB3 C(A3 106.6(3)
CB4 CB3 C31 128.1(4)
C(A3 CB3 C31 125.2(4)
CB3 CB4 C(A4 107.3(3)
CB3 CB4 C41A 125.2(18)
C(A4 CB4 C41A 127.0(18)
CB3 CB4 C41B 129.9(18)
C(A4 CB4 C41B 122.6(18)
C41A CB4 C41B 11(3)
CB6 CB5 C(A5 106.6(4)
CB6 CB5 C51 127.7(4)
C(A5 CB5 C51 125.7(4)
CB5 CB6 C(A6 106.8(4)
CB5 CB6 C61 127.2(4)
C(A6 CB6 C61 126.0(4)
CB8 CB7 C(A7 106.8(3)
CB8 CB7 C71 128.0(4)
C(A7 CB7 C71 125.2(4)
CB7 CB8 C(A8 107.1(3)
CB7 CB8 C81B 122.0(5)
C(A8 CB8 C81B 129.2(5)
CB7 CB8 C81A 130.2(6)
C(A8 CB8 C81A 121.4(5)
C81B CB8 C81A 22.6(4)
CB1 C11 C12 111.8(3)
CB2 C21 C22 113.0(3)
CB3 C31 C32 112.2(4)
CB4 C41A C42A 108(3)
CB4 C41B C42B 104(3)
C52 C51 CB5 112.5(4)
C62 C61 CB6 113.1(4)
C72 C71 CB7 113.6(4)
C82A C81A CB8 115.5(7)
CB8 C81B C82B 113.6(7)
O5 Cl1 O2 61.1(15)
O5 Cl1 O4 118.4(9)
O2 Cl1 O4 130.8(10)
O5 Cl1 O3 111.8(5)
O2 Cl1 O3 116.5(10)
O4 Cl1 O3 108.7(3)
O5 Cl1 O2 108.6(10)
O2 Cl1 O2 48.3(10)
O4 Cl1 O2 101.2(5)
O3 Cl1 O2 107.0(3)
O5 Cl1 O5 40.2(10)
O2 Cl1 O5 99(2)
O4 Cl1 O5 84.5(14)
O3 Cl1 O5 107.3(9)
O2 Cl1 O5 141.1(14)

loop_
_geom_bond_atom_site_label_1
_geom_bond_atom_site_label_2
_geom_bond_distance
Fe1 N5 1.632(3)
Fe1 N4 1.992(3)
Fe1 N2 1.993(3)
Fe1 N3 1.999(3)
Fe1 N1 2.000(3)
Fe1 N6 2.010(3)
N1 C(A1 1.362(4)
N1 C(A2 1.370(4)
N2 C(A3 1.366(4)
N2 C(A4 1.389(5)
N3 C(A6 1.376(5)
N3 C(A5 1.381(5)
N4 C(A8 1.377(4)
N4 C(A7 1.378(5)
N5 O1 1.136(4)
N6 C7 1.314(4)
N6 N7 1.353(4)
C1 N7 1.350(5)
C1 C6 1.393(5)
C1 C2 1.409(5)
C2 C3 1.372(6)
C3 C4 1.403(7)
C4 C5 1.361(6)
C5 C6 1.413(5)
C6 C7 1.405(5)
CM1 C(A2 1.382(5)
CM1 C(A3 1.392(5)
CM2 C(A4 1.380(6)
CM2 C(A5 1.383(5)
CM3 C(A6 1.375(6)
CM3 C(A7 1.388(6)
CM4 C(A1 1.378(5)
CM4 C(A8 1.383(5)
C(A1 CB1 1.451(5)
C(A2 CB2 1.449(5)
C(A3 CB3 1.442(5)
C(A4 CB4 1.433(5)
C(A5 CB5 1.451(6)
C(A6 CB6 1.451(6)
C(A7 CB7 1.442(5)
C(A8 CB8 1.435(5)
CB1 CB2 1.353(5)
CB1 C11 1.496(5)
CB2 C21 1.505(5)
CB3 CB4 1.364(6)
CB3 C31 1.496(5)
CB4 C41A 1.49(5)
CB4 C41B 1.51(5)
CB5 CB6 1.359(6)
CB5 C51 1.524(6)
CB6 C61 1.522(6)
CB7 CB8 1.360(5)
CB7 C71 1.505(5)
CB8 C81B 1.489(12)
CB8 C81A 1.547(12)
C11 C12 1.534(6)
C21 C22 1.520(5)
C31 C32 1.514(6)
C41A C42A 1.52(4)
C41B C42B 1.54(5)
C51 C52 1.498(7)
C61 C62 1.486(8)
C71 C72 1.498(7)
C81A C82A 1.546(12)
C81B C82B 1.516(13)
Cl1 O5 1.346(7)
Cl1 O2 1.374(14)
Cl1 O4 1.379(5)
Cl1 O3 1.423(4)
Cl1 O2 1.438(6)
Cl1 O5 1.512(14)
